data_7005991
loop_
_publ_author_name
'Fulton, J. Robin'
'Hitchcock, Peter B.'
'Johnstone, Nick C.'
'Tam, Eric C. Y.'

_publ_section_title
;
 The synthesis of monomeric terminal lead aryloxides: dependence on
 reagents and conditions.
;
_journal_issue 31
_journal_name_full 'Dalton transactions (Cambridge, England : 2003)'
_journal_page_first 3360
_journal_page_last 3362
_journal_paper_doi 10.1039/b707984b
_journal_year 2007
_chemical_compound_source 'synthesis as described'
_chemical_formula_moiety 'C43 H62 N2 O Pb, C7 H8'
_chemical_formula_sum 'C50 H70 N2 O Pb'
_chemical_formula_weight 922.27
_chemical_name_systematic
;
?
;
_space_group_IT_number 15
_symmetry_cell_setting monoclinic
_symmetry_Int_Tables_number 15
_symmetry_space_group_name_Hall '-C 2yc'
_symmetry_space_group_name_H-M 'C 1 2/c 1'
_atom_sites_solution_hydrogens geom
_atom_sites_solution_primary direct
_atom_sites_solution_secondary difmap
_audit_conform_dict_location ftp://ftp.iucr.org/pub/cif_core.dic
_audit_conform_dict_name cif_core.dic
_audit_conform_dict_version 2.3
_audit_creation_date 2006-08-22T08:59:58-00:00
_audit_creation_method 'WinGX routine CIF_UPDATE'
_cell_angle_alpha 90
_cell_angle_beta 123.008(2)
_cell_angle_gamma 90
_cell_formula_units_Z 8
_cell_length_a 34.4733(12)
_cell_length_b 12.0183(4)
_cell_length_c 26.7006(8)
_cell_measurement_reflns_used 135201
_cell_measurement_temperature 173(2)
_cell_measurement_theta_max 22.986
_cell_measurement_theta_min 3.395
_cell_measurement_wavelength 0.71073
_cell_volume 9276.8(6)
_computing_cell_refinement 'HKL Scalepack (Otwinowski & Minor 1997)'
_computing_data_collection 'Collect (Nonius BV, 1997-2000)'
_computing_data_reduction 'HKL Denzo and Scalepack (Otwinowski & Minor 1997)'
_computing_molecular_graphics 'Ortep-3 for Windows (Farrugia, 1997)'
_computing_publication_material 'WinGX publication routines (Farrugia, 1999)'
_computing_structure_refinement 'SHELXL-97 (Sheldrick, 1997)'
_computing_structure_solution 'SHELXS-86 (Sheldrick, 1986)'
_diffrn_ambient_temperature 173(2)
_diffrn_detector 'CCD plate'
_diffrn_detector_area_resol_mean 9
_diffrn_measured_fraction_theta_full 0.996
_diffrn_measured_fraction_theta_max 0.996
_diffrn_measurement_device '95mm CCD camera on \k-goniostat'
_diffrn_measurement_device_type KappaCCD
_diffrn_measurement_method 'CCD rotation images, thick slices'
_diffrn_orient_matrix_type 'by Nonius Collect from scalepack cell'
_diffrn_orient_matrix_UB_11 -0.50921E-2
_diffrn_orient_matrix_UB_12 -0.795405E-1
_diffrn_orient_matrix_UB_13 -0.130935E-1
_diffrn_orient_matrix_UB_21 0.13497E-2
_diffrn_orient_matrix_UB_22 0.208817E-1
_diffrn_orient_matrix_UB_23 -0.35275E-1
_diffrn_orient_matrix_UB_31 0.341876E-1
_diffrn_orient_matrix_UB_32 -0.126715E-1
_diffrn_orient_matrix_UB_33 0.240586E-1
_diffrn_radiation_monochromator graphite
_diffrn_radiation_probe x-ray
_diffrn_radiation_type MoK\a
_diffrn_radiation_wavelength 0.71073
_diffrn_reflns_av_R_equivalents 0.0743
_diffrn_reflns_av_unetI/netI 0.0344
_diffrn_reflns_limit_h_max 37
_diffrn_reflns_limit_h_min -37
_diffrn_reflns_limit_k_max 13
_diffrn_reflns_limit_k_min -13
_diffrn_reflns_limit_l_max 29
_diffrn_reflns_limit_l_min -29
_diffrn_reflns_number 51583
_diffrn_reflns_theta_full 22.99
_diffrn_reflns_theta_max 22.99
_diffrn_reflns_theta_min 3.41
_diffrn_source 'Enraf Nonius FR590'
_exptl_absorpt_coefficient_mu 3.673
_exptl_absorpt_correction_T_max 0.8637
_exptl_absorpt_correction_T_min 0.6325
_exptl_absorpt_correction_type multi-scan
_exptl_absorpt_process_details
;
[c.f. r.h. blessing, acta cryst. (1995), a51, 33-38]
;
_exptl_crystal_colour colourless
_exptl_crystal_density_diffrn 1.321
_exptl_crystal_density_method 'not measured'
_exptl_crystal_description plate
_exptl_crystal_F_000 3792
_exptl_crystal_size_max 0.25
_exptl_crystal_size_mid 0.25
_exptl_crystal_size_min 0.025
_refine_diff_density_max 0.722
_refine_diff_density_min -0.836
_refine_diff_density_rms 0.095
_refine_ls_extinction_method none
_refine_ls_goodness_of_fit_ref 1.142
_refine_ls_hydrogen_treatment constr
_refine_ls_matrix_type full
_refine_ls_number_parameters 474
_refine_ls_number_reflns 6421
_refine_ls_number_restraints 0
_refine_ls_restrained_S_all 1.142
_refine_ls_R_factor_all 0.0509
_refine_ls_R_factor_gt 0.0393
_refine_ls_shift/su_max 0.003
_refine_ls_shift/su_mean 0
_refine_ls_structure_factor_coef Fsqd
_refine_ls_weighting_details 'calc w=1/[\s^2^(Fo^2^)+(0.0248P)^2^+85.3262P] where P=(Fo^2^+2Fc^2^)/3'
_refine_ls_weighting_scheme calc
_refine_ls_wR_factor_gt 0.0871
_refine_ls_wR_factor_ref 0.0927
_reflns_number_gt 5466
_reflns_number_total 6421
_reflns_threshold_expression >2sigma(I)
_cod_data_source_file b707984b.txt
_cod_data_source_block (4)-aug1706
_cod_original_cell_volume 9276.8(5)
_cod_original_sg_symbol_H-M 'C 2/c'
_cod_database_code 7005991

loop_
_symmetry_equiv_pos_as_xyz
'x, y, z'
'-x, y, -z+1/2'
'x+1/2, y+1/2, z'
'-x+1/2, y+1/2, -z+1/2'
'-x, -y, -z'
'x, -y, z-1/2'
'-x+1/2, -y+1/2, -z'
'x+1/2, -y+1/2, z-1/2'

loop_
_atom_site_label
_atom_site_type_symbol
_atom_site_fract_x
_atom_site_fract_y
_atom_site_fract_z
_atom_site_U_iso_or_equiv
_atom_site_adp_type
_atom_site_occupancy
_atom_site_symmetry_multiplicity
_atom_site_calc_flag
_atom_site_refinement_flags
_atom_site_disorder_assembly
_atom_site_disorder_group
Pb Pb 0.647722(9) 0.30106(2) 0.986253(11) 0.03561(10) Uani 1 1 d . . .
O O 0.69863(15) 0.3018(4) 1.08239(18) 0.0412(11) Uani 1 1 d . . .
N1 N 0.59400(18) 0.2346(4) 1.0039(2) 0.0378(13) Uani 1 1 d . . .
N2 N 0.62663(19) 0.4668(4) 1.0052(2) 0.0350(13) Uani 1 1 d . . .
C1 C 0.5852(2) 0.2819(6) 1.0409(3) 0.0406(17) Uani 1 1 d . . .
C2 C 0.5996(2) 0.3896(6) 1.0642(3) 0.0438(17) Uani 1 1 d . . .
H2 H 0.5977 0.4062 1.0977 0.053 Uiso 1 1 calc R . .
C3 C 0.6162(2) 0.4761(6) 1.0459(3) 0.0415(17) Uani 1 1 d . . .
C4 C 0.5585(3) 0.2185(7) 1.0618(4) 0.058(2) Uani 1 1 d . . .
H4A H 0.5252 0.2274 1.0326 0.087 Uiso 1 1 calc R . .
H4B H 0.5664 0.2476 1.1006 0.087 Uiso 1 1 calc R . .
H4C H 0.5666 0.1394 1.0658 0.087 Uiso 1 1 calc R . .
C5 C 0.6222(3) 0.5886(6) 1.0755(3) 0.056(2) Uani 1 1 d . . .
H5A H 0.6547 0.6114 1.0963 0.084 Uiso 1 1 calc R . .
H5B H 0.6129 0.5829 1.1042 0.084 Uiso 1 1 calc R . .
H5C H 0.6028 0.644 1.0449 0.084 Uiso 1 1 calc R . .
C6 C 0.5720(2) 0.1303(6) 0.9746(3) 0.0410(17) Uani 1 1 d . . .
C7 C 0.5292(3) 0.1323(6) 0.9211(4) 0.054(2) Uani 1 1 d . . .
C8 C 0.5099(3) 0.0300(7) 0.8923(4) 0.065(2) Uani 1 1 d . . .
H8 H 0.4807 0.0295 0.8556 0.078 Uiso 1 1 calc R . .
C9 C 0.5326(3) -0.0690(7) 0.9162(4) 0.061(2) Uani 1 1 d . . .
H9 H 0.5188 -0.1372 0.8964 0.073 Uiso 1 1 calc R . .
C10 C 0.5747(3) -0.0683(6) 0.9682(4) 0.058(2) Uani 1 1 d . . .
H10 H 0.5903 -0.1371 0.9841 0.07 Uiso 1 1 calc R . .
C11 C 0.5961(3) 0.0295(6) 0.9992(3) 0.0459(18) Uani 1 1 d . . .
C12 C 0.5030(3) 0.2398(8) 0.8925(4) 0.076(3) Uani 1 1 d . . .
H12 H 0.5224 0.3035 0.918 0.091 Uiso 1 1 calc R . .
C13 C 0.4935(4) 0.2555(10) 0.8314(5) 0.108(4) Uani 1 1 d . . .
H13A H 0.4772 0.3261 0.8149 0.161 Uiso 1 1 calc R . .
H13B H 0.4742 0.1941 0.8057 0.161 Uiso 1 1 calc R . .
H13C H 0.5228 0.2566 0.8335 0.161 Uiso 1 1 calc R . .
C14 C 0.4564(4) 0.2416(12) 0.8890(6) 0.135(5) Uani 1 1 d . . .
H14A H 0.4624 0.233 0.9291 0.202 Uiso 1 1 calc R . .
H14B H 0.4367 0.1804 0.8636 0.202 Uiso 1 1 calc R . .
H14C H 0.4406 0.3126 0.872 0.202 Uiso 1 1 calc R . .
C15 C 0.6428(3) 0.0245(6) 1.0569(3) 0.056(2) Uani 1 1 d . . .
H15 H 0.6524 0.1025 1.0717 0.067 Uiso 1 1 calc R . .
C16 C 0.6416(4) -0.0411(8) 1.1053(4) 0.088(3) Uani 1 1 d . . .
H16A H 0.6726 -0.0418 1.142 0.133 Uiso 1 1 calc R . .
H16B H 0.6317 -0.1176 1.0916 0.133 Uiso 1 1 calc R . .
H16C H 0.6199 -0.0058 1.1132 0.133 Uiso 1 1 calc R . .
C17 C 0.6801(3) -0.0266(8) 1.0492(5) 0.086(3) Uani 1 1 d . . .
H17A H 0.7097 -0.0278 1.0878 0.129 Uiso 1 1 calc R . .
H17B H 0.683 0.018 1.0207 0.129 Uiso 1 1 calc R . .
H17C H 0.6712 -0.1028 1.0341 0.129 Uiso 1 1 calc R . .
C18 C 0.6328(2) 0.5638(5) 0.9784(3) 0.0380(17) Uani 1 1 d . . .
C19 C 0.5938(2) 0.6063(6) 0.9262(3) 0.0425(17) Uani 1 1 d . . .
C20 C 0.5994(3) 0.6985(6) 0.8999(3) 0.0490(18) Uani 1 1 d . . .
H20 H 0.5733 0.7287 0.8647 0.059 Uiso 1 1 calc R . .
C21 C 0.6421(3) 0.7478(6) 0.9238(4) 0.053(2) Uani 1 1 d . . .
H21 H 0.645 0.8129 0.9058 0.063 Uiso 1 1 calc R . .
C22 C 0.6803(3) 0.7031(6) 0.9732(3) 0.0463(18) Uani 1 1 d . . .
H22 H 0.7098 0.7353 0.9876 0.056 Uiso 1 1 calc R . .
C23 C 0.6772(3) 0.6111(6) 1.0030(3) 0.0417(17) Uani 1 1 d . . .
C24 C 0.5467(2) 0.5513(6) 0.8980(3) 0.0494(19) Uani 1 1 d . . .
H24 H 0.5521 0.4695 0.9053 0.059 Uiso 1 1 calc R . .
C25 C 0.5153(3) 0.5678(10) 0.8309(4) 0.088(3) Uani 1 1 d . . .
H25A H 0.4859 0.5294 0.8159 0.132 Uiso 1 1 calc R . .
H25B H 0.5302 0.5371 0.8115 0.132 Uiso 1 1 calc R . .
H25C H 0.5096 0.6474 0.8219 0.132 Uiso 1 1 calc R . .
C26 C 0.5202(3) 0.5894(8) 0.9261(4) 0.076(3) Uani 1 1 d . . .
H26A H 0.4904 0.5508 0.9067 0.114 Uiso 1 1 calc R . .
H26B H 0.515 0.6699 0.9206 0.114 Uiso 1 1 calc R . .
H26C H 0.5384 0.572 0.9688 0.114 Uiso 1 1 calc R . .
C27 C 0.7197(2) 0.5648(6) 1.0580(3) 0.0422(17) Uani 1 1 d . . .
H27 H 0.7094 0.5093 1.0763 0.051 Uiso 1 1 calc R . .
C28 C 0.7474(3) 0.6553(7) 1.1046(3) 0.063(2) Uani 1 1 d . . .
H28A H 0.7745 0.6219 1.1398 0.095 Uiso 1 1 calc R . .
H28B H 0.7278 0.6906 1.1163 0.095 Uiso 1 1 calc R . .
H28C H 0.7576 0.7114 1.0875 0.095 Uiso 1 1 calc R . .
C29 C 0.7513(3) 0.5046(7) 1.0429(3) 0.0521(19) Uani 1 1 d . . .
H29A H 0.7783 0.4749 1.0796 0.078 Uiso 1 1 calc R . .
H29B H 0.7615 0.5571 1.0243 0.078 Uiso 1 1 calc R . .
H29C H 0.7342 0.4434 1.0152 0.078 Uiso 1 1 calc R . .
C30 C 0.7370(2) 0.2389(5) 1.1129(3) 0.0349(15) Uani 1 1 d . . .
C31 C 0.7588(2) 0.2207(5) 1.1750(3) 0.0363(16) Uani 1 1 d . . .
C32 C 0.7962(2) 0.1470(6) 1.2027(3) 0.0381(16) Uani 1 1 d . . .
H32 H 0.8104 0.1337 1.2442 0.046 Uiso 1 1 calc R . .
C33 C 0.8140(2) 0.0917(6) 1.1735(3) 0.0373(16) Uani 1 1 d . . .
C34 C 0.7938(2) 0.1165(6) 1.1140(3) 0.0434(17) Uani 1 1 d . . .
H34 H 0.8056 0.0826 1.0928 0.052 Uiso 1 1 calc R . .
C35 C 0.7568(2) 0.1894(6) 1.0837(3) 0.0440(18) Uani 1 1 d . . .
H35 H 0.7445 0.2062 1.043 0.053 Uiso 1 1 calc R . .
C36 C 0.7412(2) 0.2765(5) 1.2109(3) 0.0389(17) Uani 1 1 d . . .
C37 C 0.7383(3) 0.4045(6) 1.2016(3) 0.0505(19) Uani 1 1 d . . .
H37A H 0.7689 0.4336 1.2145 0.076 Uiso 1 1 calc R . .
H37B H 0.7276 0.4393 1.2251 0.076 Uiso 1 1 calc R . .
H37C H 0.7165 0.4215 1.1592 0.076 Uiso 1 1 calc R . .
C38 C 0.7740(3) 0.2553(7) 1.2780(3) 0.052(2) Uani 1 1 d . . .
H38A H 0.8048 0.284 1.2915 0.078 Uiso 1 1 calc R . .
H38B H 0.7759 0.1752 1.2858 0.078 Uiso 1 1 calc R . .
H38C H 0.7622 0.2932 1.2996 0.078 Uiso 1 1 calc R . .
C39 C 0.6938(3) 0.2320(6) 1.1910(3) 0.0503(19) Uani 1 1 d . . .
H39A H 0.6724 0.2457 1.1481 0.075 Uiso 1 1 calc R . .
H39B H 0.6825 0.2698 1.2131 0.075 Uiso 1 1 calc R . .
H39C H 0.6959 0.1519 1.1987 0.075 Uiso 1 1 calc R . .
C40 C 0.8517(2) 0.0026(6) 1.2037(3) 0.0458(18) Uani 1 1 d . . .
C41 C 0.8735(3) -0.0037(7) 1.2711(3) 0.054(2) Uani 1 1 d . . .
H41A H 0.8974 -0.0616 1.2882 0.081 Uiso 1 1 calc R . .
H41B H 0.8496 -0.0218 1.279 0.081 Uiso 1 1 calc R . .
H41C H 0.8875 0.0682 1.2893 0.081 Uiso 1 1 calc R . .
C42 C 0.8295(3) -0.1109(7) 1.1768(4) 0.069(2) Uani 1 1 d . . .
H42A H 0.8531 -0.1693 1.1953 0.103 Uiso 1 1 calc R . .
H42B H 0.816 -0.1098 1.1337 0.103 Uiso 1 1 calc R . .
H42C H 0.8051 -0.126 1.1843 0.103 Uiso 1 1 calc R . .
C43 C 0.8900(3) 0.0245(9) 1.1921(4) 0.074(3) Uani 1 1 d . . .
H43A H 0.9138 -0.0333 1.2115 0.111 Uiso 1 1 calc R . .
H43B H 0.904 0.0975 1.2083 0.111 Uiso 1 1 calc R . .
H43C H 0.8768 0.0234 1.149 0.111 Uiso 1 1 calc R . .
C1S C 0.3958(3) 0.0387(7) 0.6925(3) 0.140(6) Uani 1 1 d G . .
C2S C 0.3700(3) 0.0413(10) 0.7182(5) 0.179(10) Uani 1 1 d G . .
H2S H 0.3485 0.0999 0.7088 0.215 Uiso 1 1 calc R . .
C3S C 0.3756(4) -0.0418(13) 0.7579(4) 0.251(18) Uani 1 1 d G . .
H3S H 0.3579 -0.0401 0.7755 0.301 Uiso 1 1 calc R . .
C4S C 0.4069(5) -0.1275(10) 0.7717(4) 0.217(14) Uani 1 1 d G . .
H4S H 0.4108 -0.1843 0.7988 0.261 Uiso 1 1 calc R . .
C5S C 0.4327(4) -0.1301(8) 0.7459(5) 0.168(8) Uani 1 1 d G . .
H5S H 0.4542 -0.1887 0.7554 0.202 Uiso 1 1 calc R . .
C6S C 0.4271(3) -0.0470(9) 0.7063(4) 0.117(5) Uani 1 1 d G . .
H6S H 0.4448 -0.0487 0.6887 0.14 Uiso 1 1 calc R . .
C7S C 0.3864(4) 0.1185(9) 0.6549(5) 0.188(9) Uani 1 1 d G . .
H7S1 H 0.4058 0.1112 0.6387 0.282 Uiso 0.5 1 calc PR . .
H7S2 H 0.3925 0.1902 0.6753 0.282 Uiso 0.5 1 calc PR . .
H7S3 H 0.3537 0.1144 0.6223 0.282 Uiso 0.5 1 calc PR . .
H7S4 H 0.3622 0.166 0.6522 0.282 Uiso 0.5 1 calc PR . .
H7S5 H 0.3755 0.087 0.6155 0.282 Uiso 0.5 1 calc PR . .
H7S6 H 0.4143 0.1628 0.6686 0.282 Uiso 0.5 1 calc PR . .

loop_
_atom_site_aniso_label
_atom_site_aniso_U_11
_atom_site_aniso_U_22
_atom_site_aniso_U_33
_atom_site_aniso_U_23
_atom_site_aniso_U_13
_atom_site_aniso_U_12
Pb 0.04193(16) 0.03535(16) 0.03258(15) -0.00066(12) 0.02226(12) 0.00430(13)
O 0.040(3) 0.052(3) 0.031(2) 0.004(2) 0.019(2) 0.012(2)
N1 0.040(3) 0.037(3) 0.037(3) -0.002(3) 0.021(3) 0.001(3)
N2 0.047(3) 0.028(3) 0.034(3) -0.002(2) 0.025(3) 0.001(3)
C1 0.046(4) 0.036(4) 0.049(4) 0.006(3) 0.032(4) 0.007(3)
C2 0.052(4) 0.044(4) 0.046(4) 0.001(4) 0.033(4) 0.008(4)
C3 0.052(4) 0.032(4) 0.043(4) 0.000(3) 0.028(4) 0.002(3)
C4 0.078(6) 0.053(5) 0.068(5) 0.001(4) 0.056(5) 0.002(4)
C5 0.085(6) 0.043(5) 0.059(5) -0.009(4) 0.051(5) -0.002(4)
C6 0.049(4) 0.034(4) 0.049(4) 0.005(3) 0.033(4) 0.000(3)
C7 0.047(5) 0.043(5) 0.060(5) -0.003(4) 0.021(4) -0.002(4)
C8 0.046(5) 0.063(6) 0.067(6) -0.013(5) 0.018(4) -0.012(4)
C9 0.059(5) 0.041(5) 0.067(6) -0.012(4) 0.024(5) -0.008(4)
C10 0.072(6) 0.035(5) 0.064(5) 0.000(4) 0.034(5) 0.005(4)
C11 0.054(5) 0.035(4) 0.048(4) 0.001(3) 0.028(4) 0.003(4)
C12 0.059(6) 0.060(6) 0.067(6) 0.003(5) 0.008(5) 0.007(5)
C13 0.113(9) 0.096(8) 0.096(9) 0.039(7) 0.046(8) 0.024(7)
C14 0.111(10) 0.141(12) 0.154(12) 0.036(10) 0.073(10) 0.077(9)
C15 0.065(5) 0.032(4) 0.051(5) -0.002(4) 0.020(4) 0.004(4)
C16 0.125(9) 0.050(6) 0.068(6) 0.008(5) 0.038(6) 0.010(6)
C17 0.058(6) 0.068(6) 0.107(8) -0.017(6) 0.028(6) 0.012(5)
C18 0.056(5) 0.032(4) 0.035(4) -0.003(3) 0.030(4) 0.002(3)
C19 0.047(4) 0.042(4) 0.043(4) 0.000(3) 0.027(4) 0.009(4)
C20 0.058(5) 0.048(5) 0.044(4) 0.008(4) 0.030(4) 0.016(4)
C21 0.076(6) 0.040(4) 0.057(5) 0.007(4) 0.046(5) 0.006(4)
C22 0.055(5) 0.045(4) 0.050(4) -0.002(4) 0.036(4) -0.003(4)
C23 0.061(5) 0.035(4) 0.042(4) -0.001(3) 0.036(4) -0.001(4)
C24 0.046(4) 0.047(5) 0.046(4) 0.006(4) 0.020(4) 0.009(4)
C25 0.056(6) 0.138(10) 0.057(6) 0.007(6) 0.023(5) 0.004(6)
C26 0.070(6) 0.085(7) 0.091(7) 0.004(6) 0.055(6) -0.002(5)
C27 0.046(4) 0.045(4) 0.035(4) -0.005(3) 0.022(4) -0.006(3)
C28 0.069(6) 0.061(5) 0.046(5) -0.011(4) 0.022(4) -0.013(4)
C29 0.047(4) 0.064(5) 0.043(4) 0.000(4) 0.022(4) 0.003(4)
C30 0.039(4) 0.036(4) 0.031(4) -0.001(3) 0.020(3) 0.002(3)
C31 0.040(4) 0.035(4) 0.036(4) -0.002(3) 0.023(3) 0.002(3)
C32 0.041(4) 0.045(4) 0.026(3) -0.003(3) 0.017(3) -0.005(3)
C33 0.035(4) 0.041(4) 0.035(4) -0.009(3) 0.019(3) -0.003(3)
C34 0.040(4) 0.056(5) 0.039(4) -0.002(3) 0.025(3) 0.007(4)
C35 0.044(4) 0.060(5) 0.028(4) 0.008(3) 0.020(3) 0.010(4)
C36 0.050(4) 0.039(4) 0.030(4) -0.001(3) 0.024(3) 0.004(3)
C37 0.071(5) 0.041(4) 0.055(5) -0.005(4) 0.045(4) 0.002(4)
C38 0.064(5) 0.057(5) 0.037(4) -0.005(4) 0.028(4) 0.009(4)
C39 0.059(5) 0.057(5) 0.052(5) -0.005(4) 0.041(4) -0.001(4)
C40 0.041(4) 0.056(5) 0.037(4) 0.003(4) 0.020(3) 0.010(4)
C41 0.047(4) 0.063(5) 0.039(4) 0.005(4) 0.015(4) 0.011(4)
C42 0.083(6) 0.051(5) 0.057(5) -0.002(4) 0.028(5) 0.016(5)
C43 0.056(5) 0.113(8) 0.062(5) 0.014(5) 0.038(5) 0.021(5)
C1S 0.142(14) 0.126(13) 0.102(10) -0.014(10) 0.034(10) -0.062(11)
C2S 0.132(12) 0.33(3) 0.126(13) -0.123(15) 0.100(11) -0.137(15)
C3S 0.141(18) 0.47(5) 0.15(2) -0.16(3) 0.087(16) -0.16(2)
C4S 0.24(3) 0.29(3) 0.082(10) -0.054(14) 0.064(14) -0.20(2)
C5S 0.206(18) 0.174(17) 0.085(11) -0.057(11) 0.053(12) -0.094(14)
C6S 0.108(10) 0.104(10) 0.105(10) -0.033(8) 0.036(8) 0.004(8)
C7S 0.199(17) 0.134(14) 0.119(12) 0.041(10) 0.014(11) -0.075(12)

loop_
_atom_type_symbol
_atom_type_description
_atom_type_scat_dispersion_real
_atom_type_scat_dispersion_imag
_atom_type_scat_source
C C 0.0033 0.0016 'International Tables Vol C Tables 4.2.6.8 and 6.1.1.4'
H H 0 0 'International Tables Vol C Tables 4.2.6.8 and 6.1.1.4'
N N 0.0061 0.0033 'International Tables Vol C Tables 4.2.6.8 and 6.1.1.4'
O O 0.0106 0.006 'International Tables Vol C Tables 4.2.6.8 and 6.1.1.4'
Pb Pb -3.3944 10.1111 'International Tables Vol C Tables 4.2.6.8 and 6.1.1.4'

loop_
_geom_angle_atom_site_label_1
_geom_angle_atom_site_label_2
_geom_angle_atom_site_label_3
_geom_angle
_geom_angle_site_symmetry_1
_geom_angle_site_symmetry_3
_geom_angle_publ_flag
O Pb N2 83.32(18) . . ?
O Pb N1 88.97(18) . . ?
N2 Pb N1 82.34(19) . . ?
C30 O Pb 127.3(4) . . ?
C1 N1 C6 120.8(6) . . ?
C1 N1 Pb 123.4(5) . . ?
C6 N1 Pb 115.7(4) . . ?
C3 N2 C18 121.3(5) . . ?
C3 N2 Pb 121.4(4) . . ?
C18 N2 Pb 116.4(4) . . ?
N1 C1 C2 124.2(6) . . ?
N1 C1 C4 119.8(6) . . ?
C2 C1 C4 116.1(6) . . ?
C3 C2 C1 130.1(6) . . ?
C3 C2 H2 115 . . ?
C1 C2 H2 115 . . ?
N2 C3 C2 124.8(6) . . ?
N2 C3 C5 118.7(6) . . ?
C2 C3 C5 116.5(6) . . ?
C1 C4 H4A 109.5 . . ?
C1 C4 H4B 109.5 . . ?
H4A C4 H4B 109.5 . . ?
C1 C4 H4C 109.5 . . ?
H4A C4 H4C 109.5 . . ?
H4B C4 H4C 109.5 . . ?
C3 C5 H5A 109.5 . . ?
C3 C5 H5B 109.5 . . ?
H5A C5 H5B 109.5 . . ?
C3 C5 H5C 109.5 . . ?
H5A C5 H5C 109.5 . . ?
H5B C5 H5C 109.5 . . ?
C7 C6 C11 121.3(7) . . ?
C7 C6 N1 119.3(6) . . ?
C11 C6 N1 119.2(6) . . ?
C6 C7 C8 117.9(7) . . ?
C6 C7 C12 122.6(7) . . ?
C8 C7 C12 119.5(7) . . ?
C9 C8 C7 121.5(8) . . ?
C9 C8 H8 119.3 . . ?
C7 C8 H8 119.3 . . ?
C10 C9 C8 119.4(7) . . ?
C10 C9 H9 120.3 . . ?
C8 C9 H9 120.3 . . ?
C9 C10 C11 122.5(7) . . ?
C9 C10 H10 118.8 . . ?
C11 C10 H10 118.8 . . ?
C10 C11 C6 117.4(7) . . ?
C10 C11 C15 119.9(7) . . ?
C6 C11 C15 122.6(7) . . ?
C13 C12 C7 111.9(8) . . ?
C13 C12 C14 109.1(9) . . ?
C7 C12 C14 110.7(9) . . ?
C13 C12 H12 108.4 . . ?
C7 C12 H12 108.4 . . ?
C14 C12 H12 108.4 . . ?
C12 C13 H13A 109.5 . . ?
C12 C13 H13B 109.5 . . ?
H13A C13 H13B 109.5 . . ?
C12 C13 H13C 109.5 . . ?
H13A C13 H13C 109.5 . . ?
H13B C13 H13C 109.5 . . ?
C12 C14 H14A 109.5 . . ?
C12 C14 H14B 109.5 . . ?
H14A C14 H14B 109.5 . . ?
C12 C14 H14C 109.5 . . ?
H14A C14 H14C 109.5 . . ?
H14B C14 H14C 109.5 . . ?
C11 C15 C16 112.2(7) . . ?
C11 C15 C17 112.6(7) . . ?
C16 C15 C17 108.4(7) . . ?
C11 C15 H15 107.8 . . ?
C16 C15 H15 107.8 . . ?
C17 C15 H15 107.8 . . ?
C15 C16 H16A 109.5 . . ?
C15 C16 H16B 109.5 . . ?
H16A C16 H16B 109.5 . . ?
C15 C16 H16C 109.5 . . ?
H16A C16 H16C 109.5 . . ?
H16B C16 H16C 109.5 . . ?
C15 C17 H17A 109.5 . . ?
C15 C17 H17B 109.5 . . ?
H17A C17 H17B 109.5 . . ?
C15 C17 H17C 109.5 . . ?
H17A C17 H17C 109.5 . . ?
H17B C17 H17C 109.5 . . ?
C19 C18 C23 121.6(6) . . ?
C19 C18 N2 117.8(6) . . ?
C23 C18 N2 120.6(6) . . ?
C20 C19 C18 118.3(7) . . ?
C20 C19 C24 120.3(6) . . ?
C18 C19 C24 121.4(6) . . ?
C19 C20 C21 121.3(7) . . ?
C19 C20 H20 119.4 . . ?
C21 C20 H20 119.4 . . ?
C22 C21 C20 120.1(7) . . ?
C22 C21 H21 120 . . ?
C20 C21 H21 120 . . ?
C21 C22 C23 121.8(7) . . ?
C21 C22 H22 119.1 . . ?
C23 C22 H22 119.1 . . ?
C22 C23 C18 116.9(7) . . ?
C22 C23 C27 120.8(7) . . ?
C18 C23 C27 122.4(6) . . ?
C25 C24 C19 114.2(7) . . ?
C25 C24 C26 107.9(7) . . ?
C19 C24 C26 112.9(6) . . ?
C25 C24 H24 107.2 . . ?
C19 C24 H24 107.2 . . ?
C26 C24 H24 107.2 . . ?
C24 C25 H25A 109.5 . . ?
C24 C25 H25B 109.5 . . ?
H25A C25 H25B 109.5 . . ?
C24 C25 H25C 109.5 . . ?
H25A C25 H25C 109.5 . . ?
H25B C25 H25C 109.5 . . ?
C24 C26 H26A 109.5 . . ?
C24 C26 H26B 109.5 . . ?
H26A C26 H26B 109.5 . . ?
C24 C26 H26C 109.5 . . ?
H26A C26 H26C 109.5 . . ?
H26B C26 H26C 109.5 . . ?
C23 C27 C29 111.7(5) . . ?
C23 C27 C28 112.0(6) . . ?
C29 C27 C28 109.3(6) . . ?
C23 C27 H27 107.9 . . ?
C29 C27 H27 107.9 . . ?
C28 C27 H27 107.9 . . ?
C27 C28 H28A 109.5 . . ?
C27 C28 H28B 109.5 . . ?
H28A C28 H28B 109.5 . . ?
C27 C28 H28C 109.5 . . ?
H28A C28 H28C 109.5 . . ?
H28B C28 H28C 109.5 . . ?
C27 C29 H29A 109.5 . . ?
C27 C29 H29B 109.5 . . ?
H29A C29 H29B 109.5 . . ?
C27 C29 H29C 109.5 . . ?
H29A C29 H29C 109.5 . . ?
H29B C29 H29C 109.5 . . ?
O C30 C31 121.1(5) . . ?
O C30 C35 120.8(6) . . ?
C31 C30 C35 118.1(6) . . ?
C32 C31 C30 117.9(6) . . ?
C32 C31 C36 120.5(6) . . ?
C30 C31 C36 121.6(6) . . ?
C33 C32 C31 124.4(6) . . ?
C33 C32 H32 117.8 . . ?
C31 C32 H32 117.8 . . ?
C34 C33 C32 116.2(6) . . ?
C34 C33 C40 120.8(6) . . ?
C32 C33 C40 122.9(6) . . ?
C33 C34 C35 122.4(6) . . ?
C33 C34 H34 118.8 . . ?
C35 C34 H34 118.8 . . ?
C34 C35 C30 120.7(6) . . ?
C34 C35 H35 119.6 . . ?
C30 C35 H35 119.6 . . ?
C39 C36 C38 108.6(6) . . ?
C39 C36 C31 110.1(5) . . ?
C38 C36 C31 111.5(6) . . ?
C39 C36 C37 109.3(6) . . ?
C38 C36 C37 107.1(6) . . ?
C31 C36 C37 110.1(5) . . ?
C36 C37 H37A 109.5 . . ?
C36 C37 H37B 109.5 . . ?
H37A C37 H37B 109.5 . . ?
C36 C37 H37C 109.5 . . ?
H37A C37 H37C 109.5 . . ?
H37B C37 H37C 109.5 . . ?
C36 C38 H38A 109.5 . . ?
C36 C38 H38B 109.5 . . ?
H38A C38 H38B 109.5 . . ?
C36 C38 H38C 109.5 . . ?
H38A C38 H38C 109.5 . . ?
H38B C38 H38C 109.5 . . ?
C36 C39 H39A 109.5 . . ?
C36 C39 H39B 109.5 . . ?
H39A C39 H39B 109.5 . . ?
C36 C39 H39C 109.5 . . ?
H39A C39 H39C 109.5 . . ?
H39B C39 H39C 109.5 . . ?
C41 C40 C33 112.8(6) . . ?
C41 C40 C43 108.8(6) . . ?
C33 C40 C43 110.5(6) . . ?
C41 C40 C42 107.8(6) . . ?
C33 C40 C42 108.1(6) . . ?
C43 C40 C42 108.8(7) . . ?
C40 C41 H41A 109.5 . . ?
C40 C41 H41B 109.5 . . ?
H41A C41 H41B 109.5 . . ?
C40 C41 H41C 109.5 . . ?
H41A C41 H41C 109.5 . . ?
H41B C41 H41C 109.5 . . ?
C40 C42 H42A 109.5 . . ?
C40 C42 H42B 109.5 . . ?
H42A C42 H42B 109.5 . . ?
C40 C42 H42C 109.5 . . ?
H42A C42 H42C 109.5 . . ?
H42B C42 H42C 109.5 . . ?
C40 C43 H43A 109.5 . . ?
C40 C43 H43B 109.5 . . ?
H43A C43 H43B 109.5 . . ?
C40 C43 H43C 109.5 . . ?
H43A C43 H43C 109.5 . . ?
H43B C43 H43C 109.5 . . ?
C7S C1S C2S 114.2 . . ?
C7S C1S C6S 125.8 . . ?
C2S C1S C6S 120 . . ?
C3S C2S C1S 120 . . ?
C3S C2S H2S 120 . . ?
C1S C2S H2S 120 . . ?
C4S C3S C2S 120 . . ?
C4S C3S H3S 120 . . ?
C2S C3S H3S 120 . . ?
C3S C4S C5S 120 . . ?
C3S C4S H4S 120 . . ?
C5S C4S H4S 120 . . ?
C6S C5S C4S 120 . . ?
C6S C5S H5S 120 . . ?
C4S C5S H5S 120 . . ?
C5S C6S C1S 120 . . ?
C5S C6S H6S 120 . . ?
C1S C6S H6S 120 . . ?
C1S C7S H7S1 109.5 . . ?
C1S C7S H7S2 109.5 . . ?
H7S1 C7S H7S2 109.5 . . ?
C1S C7S H7S3 109.5 . . ?
H7S1 C7S H7S3 109.5 . . ?
H7S2 C7S H7S3 109.5 . . ?
C1S C7S H7S4 109.5 . . ?
H7S1 C7S H7S4 141.1 . . ?
H7S2 C7S H7S4 56.3 . . ?
H7S3 C7S H7S4 56.3 . . ?
C1S C7S H7S5 109.5 . . ?
H7S1 C7S H7S5 56.3 . . ?
H7S2 C7S H7S5 141.1 . . ?
H7S3 C7S H7S5 56.3 . . ?
H7S4 C7S H7S5 109.5 . . ?
C1S C7S H7S6 109.5 . . ?
H7S1 C7S H7S6 56.3 . . ?
H7S2 C7S H7S6 56.3 . . ?
H7S3 C7S H7S6 141.1 . . ?
H7S4 C7S H7S6 109.5 . . ?
H7S5 C7S H7S6 109.5 . . ?

loop_
_geom_bond_atom_site_label_1
_geom_bond_atom_site_label_2
_geom_bond_distance
_geom_bond_site_symmetry_2
_geom_bond_publ_flag
Pb O 2.182(4) . ?
Pb N2 2.270(5) . ?
Pb N1 2.288(5) . ?
O C30 1.345(8) . ?
N1 C1 1.313(8) . ?
N1 C6 1.453(9) . ?
N2 C3 1.322(8) . ?
N2 C18 1.445(8) . ?
C1 C2 1.404(10) . ?
C1 C4 1.517(10) . ?
C2 C3 1.398(10) . ?
C2 H2 0.95 . ?
C3 C5 1.521(10) . ?
C4 H4A 0.98 . ?
C4 H4B 0.98 . ?
C4 H4C 0.98 . ?
C5 H5A 0.98 . ?
C5 H5B 0.98 . ?
C5 H5C 0.98 . ?
C6 C7 1.386(10) . ?
C6 C11 1.412(10) . ?
C7 C8 1.410(11) . ?
C7 C12 1.522(11) . ?
C8 C9 1.374(11) . ?
C8 H8 0.95 . ?
C9 C10 1.358(11) . ?
C9 H9 0.95 . ?
C10 C11 1.394(10) . ?
C10 H10 0.95 . ?
C11 C15 1.506(10) . ?
C12 C13 1.490(14) . ?
C12 C14 1.559(15) . ?
C12 H12 1 . ?
C13 H13A 0.98 . ?
C13 H13B 0.98 . ?
C13 H13C 0.98 . ?
C14 H14A 0.98 . ?
C14 H14B 0.98 . ?
C14 H14C 0.98 . ?
C15 C16 1.531(12) . ?
C15 C17 1.537(12) . ?
C15 H15 1 . ?
C16 H16A 0.98 . ?
C16 H16B 0.98 . ?
C16 H16C 0.98 . ?
C17 H17A 0.98 . ?
C17 H17B 0.98 . ?
C17 H17C 0.98 . ?
C18 C19 1.404(9) . ?
C18 C23 1.414(10) . ?
C19 C20 1.379(10) . ?
C19 C24 1.520(10) . ?
C20 C21 1.380(11) . ?
C20 H20 0.95 . ?
C21 C22 1.368(10) . ?
C21 H21 0.95 . ?
C22 C23 1.400(10) . ?
C22 H22 0.95 . ?
C23 C27 1.507(10) . ?
C24 C25 1.519(11) . ?
C24 C26 1.533(11) . ?
C24 H24 1 . ?
C25 H25A 0.98 . ?
C25 H25B 0.98 . ?
C25 H25C 0.98 . ?
C26 H26A 0.98 . ?
C26 H26B 0.98 . ?
C26 H26C 0.98 . ?
C27 C29 1.532(10) . ?
C27 C28 1.532(10) . ?
C27 H27 1 . ?
C28 H28A 0.98 . ?
C28 H28B 0.98 . ?
C28 H28C 0.98 . ?
C29 H29A 0.98 . ?
C29 H29B 0.98 . ?
C29 H29C 0.98 . ?
C30 C31 1.415(9) . ?
C30 C35 1.416(9) . ?
C31 C32 1.398(9) . ?
C31 C36 1.540(9) . ?
C32 C33 1.397(9) . ?
C32 H32 0.95 . ?
C33 C34 1.375(9) . ?
C33 C40 1.531(10) . ?
C34 C35 1.387(9) . ?
C34 H34 0.95 . ?
C35 H35 0.95 . ?
C36 C39 1.513(10) . ?
C36 C38 1.531(9) . ?
C36 C37 1.553(10) . ?
C37 H37A 0.98 . ?
C37 H37B 0.98 . ?
C37 H37C 0.98 . ?
C38 H38A 0.98 . ?
C38 H38B 0.98 . ?
C38 H38C 0.98 . ?
C39 H39A 0.98 . ?
C39 H39B 0.98 . ?
C39 H39C 0.98 . ?
C40 C41 1.528(9) . ?
C40 C43 1.536(10) . ?
C40 C42 1.538(11) . ?
C41 H41A 0.98 . ?
C41 H41B 0.98 . ?
C41 H41C 0.98 . ?
C42 H42A 0.98 . ?
C42 H42B 0.98 . ?
C42 H42C 0.98 . ?
C43 H43A 0.98 . ?
C43 H43B 0.98 . ?
C43 H43C 0.98 . ?
C1S C7S 1.2945 . ?
C1S C2S 1.39 . ?
C1S C6S 1.39 . ?
C2S C3S 1.39 . ?
C2S H2S 0.95 . ?
C3S C4S 1.39 . ?
C3S H3S 0.95 . ?
C4S C5S 1.39 . ?
C4S H4S 0.95 . ?
C5S C6S 1.39 . ?
C5S H5S 0.95 . ?
C6S H6S 0.95 . ?
C7S H7S1 0.98 . ?
C7S H7S2 0.98 . ?
C7S H7S3 0.98 . ?
C7S H7S4 0.98 . ?
C7S H7S5 0.98 . ?
C7S H7S6 0.98 . ?
